data_4321789
loop_
_publ_author_name
'Yugen Zhang'
'Masayoshi Nishiura'
'Li Jianmin'
'Deng Wei'
'Tsuneo Imamoto'

_publ_contact_author
;
        Yugen Zhang
        Department of Chemistry
        University of Science and Technology of China
        Hefei, Anhui 230026,
        P. R. China
;
_publ_contact_author_email zhangyg@ustc.edu.cn
_publ_contact_author_fax 86-551-3631760
_publ_contact_author_phone 86-551-3603018
_publ_section_title
;
 New Maze-Type Network Assembled by Copper(II) and
 4,4'-Diaminodiphenylmethane: {[Cu(C13H14N2)(C3H4O4)Cl]Cl}2
;
_journal_name_full 'Inorganic Chemistry'
_journal_page_first 825
_journal_page_last 827
_journal_paper_doi 10.1021/ic980911y
_journal_volume 38
_journal_year 1999
_chemical_formula_sum 'C16 H18 Cl2 Cu N2 O4'
_chemical_formula_weight 436.78
_chemical_name_systematic
;
  {[Cu(CH2(C6H4-4-NH2)2)(CH2(COOH)2)Cl]Cl}2
;
_space_group_IT_number 14
_symmetry_cell_setting monoclinic
_symmetry_space_group_name_Hall '-P 2yab'
_symmetry_space_group_name_H-M 'P 1 21/a 1'
_atom_sites_solution_hydrogens geom
_atom_sites_solution_primary Patterson
_atom_sites_solution_secondary difmap
_atom_type_scat_source 'International Tables Vol C Tables 4.2.6.8 and 6.1.1.4'
_audit_creation_method Sir
_cell_angle_alpha 90
_cell_angle_beta 106.833(3)
_cell_angle_gamma 90
_cell_formula_units_Z 4
_cell_length_a 9.834(2)
_cell_length_b 11.871(5)
_cell_length_c 15.368(8)
_cell_measurement_temperature 298(1)
_cell_measurement_theta_max 25
_cell_measurement_theta_min 4
_cell_volume 1717.2(12)
_computing_cell_refinement teXsan
_computing_data_collection teXsan
_computing_data_reduction teXsan
_computing_molecular_graphics ORTEPII
_computing_publication_material 'Sir 93'
_computing_structure_refinement 'Sir 93'
_computing_structure_solution 'Sir 93'
_diffrn_ambient_temperature 293(1)
_diffrn_measurement_device 'Rigaku RAXIS-II'
_diffrn_measurement_method Omega-theta-scans
_diffrn_radiation_monochromator graphite
_diffrn_radiation_source 'fine-focus sealed tube'
_diffrn_radiation_type MoK\a
_diffrn_radiation_wavelength 0.71073
_diffrn_reflns_av_R_equivalents 0.089
_diffrn_reflns_av_sigmaI/netI 0.089
_diffrn_reflns_number 2950
_diffrn_reflns_theta_max 25
_diffrn_reflns_theta_min 4.0
_diffrn_standards_decay_% 0
_diffrn_standards_interval_time 4
_diffrn_standards_number 3
_exptl_absorpt_coefficient_mu 16.07
_exptl_crystal_colour blue
_exptl_crystal_density_diffrn 1.689
_exptl_crystal_description block
_exptl_crystal_F_000 892.00
_exptl_crystal_size_max 0.30
_exptl_crystal_size_mid 0.40
_exptl_crystal_size_min 0.50
_refine_diff_density_max 1.37
_refine_diff_density_min -1.46
_refine_ls_extinction_coef 0.00002
_refine_ls_extinction_method 'direct methods'
_refine_ls_goodness_of_fit_obs 5.26
_refine_ls_hydrogen_treatment riding
_refine_ls_matrix_type full
_refine_ls_number_parameters 227
_refine_ls_number_reflns 2656
_refine_ls_number_restraints 0
_refine_ls_R_factor_all 0.089
_refine_ls_R_factor_obs 0.089
_refine_ls_shift/esd_max 0.02
_refine_ls_structure_factor_coef Fsqd
_refine_ls_weighting_details 'w=1/\s^2^(Fo)=1/\[sc^2^(Fo)+(p^2^/4)Fo^2^] where p=0.030'
_refine_ls_weighting_scheme calc
_refine_ls_wR_factor_all 0.125
_refine_ls_wR_factor_obs 0.125
_reflns_number_observed 2656
_reflns_number_total 2950
_reflns_observed_criterion >3sigma(I)
_cod_data_source_file ic980911y.cif
_cod_data_source_block sau3
_cod_depositor_comments
;
The following automatic conversions were performed:

'_refine_ls_weighting_scheme' value 'calc
w=1/\s^2^(Fo)=1/\[sc^2^(Fo)+(p^2^/4)Fo^2^] where p=0.030' was changed
to 'calc'. New tag '_refine_ls_weighting_details' was created. The
value of the new tag was set to
'w=1/\s^2^(Fo)=1/\[sc^2^(Fo)+(p^2^/4)Fo^2^] where p=0.030'.

Automatic conversion script
Id: cif_fix_values 3143 2015-03-26 13:38:13Z robertas 
;
_cod_original_cell_volume 1717.2(10)
_cod_original_sg_symbol_H-M 'P 21/a'
_cod_original_formula_sum ' C16H18N2O4Cl2Cu '
_cod_database_code 4321789

loop_
_symmetry_equiv_pos_as_xyz
'x, y, z'
'-x, -y, -z'
'1/2-x, 1/2+y, -z'
'1/2+x, 1/2-y, z'

loop_
_atom_site_aniso_label
_atom_site_aniso_U_11
_atom_site_aniso_U_22
_atom_site_aniso_U_33
_atom_site_aniso_U_23
_atom_site_aniso_U_13
_atom_site_aniso_U_12
Cu(1) 0.0357(6) 0.0378(6) 0.0417(6) 0.0009(3) 0.0129(4) 0.0032(3)
Cl(1) 0.146(3) 0.140(4) 0.157(4) -0.006(3) 0.063(3) -0.012(3)
Cl(2) 0.128(3) 0.131(4) 0.171(4) 0.004(2) 0.048(3) -0.009(3)
O(1) 0.045(2) 0.057(3) 0.070(3) 0.010(2) 0.027(2) 0.024(3)
O(2) 0.037(2) 0.041(3) 0.056(3) -0.001(2) 0.016(2) -0.006(2)
O(3) 0.047(2) 0.046(3) 0.054(3) 0.012(2) 0.014(2) 0.011(2)
O(4) 0.040(2) 0.053(3) 0.077(3) -0.005(2) 0.025(2) 0.015(3)
N(1) 0.038(2) 0.044(3) 0.041(3) 0.006(2) 0.012(2) 0.002(2)
N(2) 0.049(3) 0.039(3) 0.047(3) -0.004(2) 0.019(2) 0.004(3)
C(1) 0.047(3) 0.037(4) 0.045(3) -0.005(3) 0.017(3) -0.002(3)
C(2) 0.073(5) 0.046(5) 0.090(6) 0.011(4) 0.054(5) 0.016(4)
C(3) 0.053(4) 0.048(4) 0.040(3) 0.013(3) 0.016(3) 0.013(3)
C(4) 0.043(3) 0.035(3) 0.039(3) -0.008(3) 0.015(3) 0.000(3)
C(5) 0.052(3) 0.036(4) 0.051(4) 0.005(3) 0.016(3) 0.001(3)
C(6) 0.065(4) 0.049(4) 0.054(4) 0.004(3) 0.028(3) -0.006(4)
C(7) 0.069(4) 0.050(4) 0.038(3) -0.018(4) 0.021(3) -0.006(3)
C(8) 0.047(3) 0.052(4) 0.048(4) -0.004(3) 0.011(3) -0.004(3)
C(9) 0.042(3) 0.045(4) 0.043(3) -0.002(3) 0.016(3) -0.005(3)
C(10) 0.063(4) 0.094(7) 0.047(4) -0.026(4) 0.020(3) -0.023(4)
C(11) 0.057(4) 0.061(5) 0.040(4) -0.013(3) 0.011(3) -0.002(3)
C(12) 0.105(6) 0.067(6) 0.057(5) -0.016(5) 0.036(5) -0.020(4)
C(13) 0.088(5) 0.053(5) 0.053(4) -0.020(4) 0.031(4) -0.010(4)
C(!4) 0.046(3) 0.040(4) 0.035(3) -0.002(3) 0.008(3) 0.002(3)
C(15) 0.069(4) 0.046(4) 0.049(4) -0.011(3) 0.026(3) -0.009(3)
C(16) 0.062(4) 0.058(5) 0.047(4) -0.020(4) 0.018(3) -0.007(4)

loop_
_atom_site_label
_atom_site_type_symbol
_atom_site_fract_x
_atom_site_fract_y
_atom_site_fract_z
_atom_site_U_iso_or_equiv
_atom_site_thermal_displace_type
_atom_site_occupancy
_atom_site_calc_flag
_atom_site_refinement_flags
_atom_site_disorder_group
Cu1 Cu 0.68502(6) 0.03818(7) 0.86954(5) 3.00(2) Uani 1 d . .
Cl1 Cl 0.6978(5) 0.1425(4) 0.9988(3) 11.3(1) Uani 1 d . .
Cl2 Cl 0.3599(4) 0.1390(4) 0.9198(4) 11.3(1) Uani 1 d . .
O1 O 0.8020(5) -0.0925(5) 0.9220(4) 4.4(1) Uani 1 d . .
O2 O 0.8478(4) 0.1227(4) 0.8584(3) 3.48(10) Uani 1 d . .
O3 O 0.9913(5) -0.1993(4) 0.9432(3) 3.9(1) Uani 1 d . .
O4 O 1.0612(5) 0.1391(5) 0.8426(4) 4.3(1) Uani 1 d . .
N1 N 0.5160(5) -0.0526(5) 0.8794(4) 3.2(1) Uani 1 d . .
N2 N 0.4419(5) -0.1408(5) 0.2322(4) 3.5(1) Uani 1 d . .
C1 C 0.9204(7) -0.1177(6) 0.9080(5) 3.3(1) Uani 1 d . .
C2 C 0.9701(9) -0.0464(7) 0.8404(7) 5.0(2) Uani 1 d . .
C3 C 0.9614(7) 0.0800(7) 0.8492(4) 3.7(1) Uani 1 d . .
C4 C 0.4301(6) -0.0991(5) 0.7934(4) 3.0(1) Uani 1 d . .
C5 C 0.4849(7) -0.1782(6) 0.7475(5) 3.7(1) Uani 1 d . .
C6 C 0.4047(8) -0.2128(7) 0.6600(5) 4.2(2) Uani 1 d . .
C7 C 0.2716(8) -0.1700(7) 0.6187(5) 4.0(2) Uani 1 d . .
C8 C 0.2171(7) -0.0888(7) 0.6665(5) 3.9(2) Uani 1 d . .
C9 C 0.2965(6) -0.0522(6) 0.7537(5) 3.4(1) Uani 1 d . .
C10 C 0.1848(8) -0.2071(9) 0.5228(5) 5.3(2) Uani 1 d . .
C11 C 0.2584(7) -0.1896(7) 0.4502(5) 4.2(2) Uani 1 d . .
C12 C 0.318(1) -0.0884(9) 0.4382(6) 5.8(2) Uani 1 d . .
C13 C 0.3790(9) -0.0698(8) 0.3674(6) 4.9(2) Uani 1 d . .
C14 C 0.3856(6) -0.1586(6) 0.3097(4) 3.3(1) Uani 1 d . .
C15 C 0.3332(8) -0.2626(7) 0.3239(5) 4.2(2) Uani 1 d . .
C16 C 0.2712(7) -0.2785(7) 0.3936(5) 4.4(2) Uani 1 d . .
H(1) H 1.0463(5) -0.2626(5) 0.9706(4) 4.6(1) Uiso 1 calc R .
H(2) H 1.13800(6) 0.18452(7) 0.83747(5) 5.21(2) Uiso 1 calc R .
H(3) H 0.5499(6) -0.1131(6) 0.9204(4) 3.8(1) Uiso 1 calc R .
H(4) H 0.4574(5) -0.0050(4) 0.9029(3) 3.8(1) Uiso 1 calc R .
H(5) H 0.4780(5) -0.0691(5) 0.2227(4) 4.2(1) Uiso 1 calc R .
H(6) H 0.4424(4) -0.2010(4) 0.1916(3) 4.17(10) Uiso 1 calc R .
H(7) H 1.0666(5) -0.0650(5) 0.8472(4) 6.0(1) Uiso 1 calc R .
H(8) H 0.9139(8) -0.0664(7) 0.7810(5) 6.0(2) Uiso 1 calc R .
H(9) H 0.5763(9) -0.2094(8) 0.7747(6) 4.4(2) Uiso 1 calc R .
H(10) H 0.4437(7) -0.2672(6) 0.6287(5) 5.1(1) Uiso 1 calc R .
H(11) H 0.1253(7) -0.0582(7) 0.6396(5) 4.7(1) Uiso 1 calc R .
H(12) H 0.2596(6) 0.0037(5) 0.7849(4) 4.0(1) Uiso 1 calc R .
H(13) H 0.1641(7) -0.2850(7) 0.5249(5) 6.4(2) Uiso 1 calc R .
H(14) H 0.099(1) -0.1654(9) 0.5063(6) 6.4(2) Uiso 1 calc R .
H(15) H 0.3187(5) -0.0288(4) 0.4795(3) 7.0(1) Uiso 1 calc R .
H(16) H 0.4150(9) 0.0023(7) 0.3589(7) 5.9(2) Uiso 1 calc R .
H(17) H 0.3395(5) -0.3240(5) 0.2856(4) 5.0(1) Uiso 1 calc R .
H(18) H 0.2370(6) -0.3511(6) 0.4029(5) 5.3(1) Uiso 1 calc R .

loop_
_atom_type_symbol
C
H
O
N
Cu
Cl

loop_
_geom_angle_atom_site_label_1
_geom_angle_atom_site_label_2
_geom_angle_atom_site_label_3
_geom_angle
Cl(1) Cu(1) O(1) 101.0(2)
Cl(1) Cu(1) O(2) 87.6(2)
Cl(1) Cu(1) N(1) 93.5(2)
Cl(1) Cu(1) N(2) 101.7(2)
O(1) Cu(1) O(2) 92.6(2)
O(1) Cu(1) N(1) 86.8(2)
O(1) Cu(1) N(2) 157.3(2)
O(2) Cu(1) N(1) 178.8(2)
O(2) Cu(1) N(2) 87.8(2)
N(1) Cu(1) N(2) 92.3(2)
Cu(1) O(1) C(1) 124.8(5)
Cu(1) O(2) C(3) 125.3(5)
Cu(1) N(1) C(4) 114.0(4)
Cu(1) N(2) C(14) 114.1(4)
O(1) C(1) O(3) 122.7(7)
O(1) C(1) C(2) 118.1(6)
O(3) C(1) C(2) 119.1(7)
C(1) C(2) C(3) 116.9(8)
O(2) C(3) O(4) 121.9(7)
O(2) C(3) C(2) 118.7(7)
O(4) C(3) C(2) 119.3(7)
N(1) C(4) C(5) 121.0(5)
N(1) C(4) C(9) 118.1(6)
C(5) C(4) C(9) 120.6(6)
C(4) C(5) C(6) 119.7(6)
C(5) C(6) C(7) 121.8(7)
C(6) C(7) C(8) 117.8(6)
C(6) C(7) C(10) 121.8(7)
C(8) C(7) C(10) 120.4(7)
C(7) C(8) C(9) 121.1(6)
C(4) C(9) C(8) 119.0(7)
C(7) C(10) C(11) 114.7(7)
C(10) C(11) C(12) 122.4(8)
C(10) C(11) C(16) 120.4(7)
C(12) C(11) C(16) 117.2(8)
C(11) C(12) C(13) 122.5(9)
C(12) C(13) C(14) 119.0(8)
N(2) C(14) C(13) 120.4(7)
N(2) C(14) C(15) 120.2(6)
C(13) C(14) C(15) 119.3(7)
C(14) C(15) C(16) 120.7(7)
C(11) C(16) C(15) 121.1(8)
C(1) O(3) H(1) 180.0
C(3) O(4) H(2) 180.0
Cu(1) N(1) H(3) 108.3
Cu(1) N(1) H(4) 108.3
C(4) N(1) H(3) 108.3
C(4) N(1) H(4) 108.3
H(3) N(1) H(4) 109.5
Cu(1) N(2) H(5) 62.0
Cu(1) N(2) H(6) 93.6
C(14) N(2) H(5) 120.0
C(14) N(2) H(6) 120.0
H(5) N(2) H(6) 120.0
C(1) C(2) H(7) 107.6
C(1) C(2) H(8) 107.6
C(3) C(2) H(7) 107.6
C(3) C(2) H(8) 107.6
H(7) C(2) H(8) 109.5
C(4) C(5) H(9) 120.2
C(6) C(5) H(9) 120.2
C(5) C(6) H(10) 119.1
C(7) C(6) H(10) 119.1
C(7) C(9) H(11) 119.4
C(9) C(8) H(11) 119.4
C(4) C(9) H(12) 120.5
C(8) C(9) H(12) 120.5
C(7) C(10) H(13) 108.2
C(7) C(10) H(14) 108.2
C(11) C(10) H(13) 108.2
C(11) C(10) H(14) 108.2
C(13) C(12) H(14) 118.7
C(11) C(12) H(15) 118.7
C(14) C(13) H(16) 120.5
C(12) C(13) H(16) 120.5
C(16) C(15) H(17) 119.7
C(14) C(15) H(17) 119.7
C(15) C(16) H(18) 119.5
H(13) C(10) H(14) 109.5
C(11) C(16) H(18) 119.5

loop_
_geom_bond_atom_site_label_1
_geom_bond_atom_site_label_2
_geom_bond_distance
Cu(1) Cl(1) 2.313(5)
Cu(1) O(1) 1.960(5)
Cu(1) O(2) 1.938(5)
Cu(1) N(1) 2.023(6)
Cu(1) N(2) 2.087(5)
O(1) C(1) 1.279(9)
O(2) C(3) 1.272(9)
O(3) C(1) 1.225(8)
O(4) C(3) 1.234(9)
N(1) C(4) 1.457(8)
N(2) C(14) 1.467(10)
C(1) C(2) 1.53(1)
C(2) C(3) 1.51(1)
C(4) C(5) 1.37(1)
C(4) C(9) 1.395(8)
C(5) C(6) 1.409(10)
C(6) C97) 1.38(1)
C(7) C(8) 1.41(1)
C(7) C(10) 1.54(1)
C(8) C(9) 1.410(9)
C(10) C(11) 1.51(1)
C(11) C(12) 1.37(1)
C(11) C(16) 1.40(1)
C(12) C(13) 1.40(1)
C(13) C(14) 1.39(1)
C(14) C(15) 1.38(1)
C(15) C(16) 1.39(1)
O(3) H(1) 0.95
O(4) H(2) 0.95
N(1) H(3) 0.95
N(1) H(4) 0.95
N(2) H(5) 0.95
N(2) H(6) 0.95
C(2) H(7) 0.95
C(2) H(8) 0.95
C(5) H(9) 0.95
C(6) H(10) 0.95
C(8) H(11) 0.95
C(9) H(12) 0.95
C(10) H(13) 0.95
C(10) H(14) 0.95
C(12) H(15) 0.95
C(13) H(16) 0.95
C(15) H(17) 0.95
C(16) H(18) 0.95
